data_7133353
loop_
_publ_author_name
'Chang, Manman'
'Li, Nan'
'Guo, Lingxiao'
'Zhang, Yijia'
'Liu, Xiao-Ting'
'Lu, Chao'

_publ_section_title
;
 Manipulating AIE ligands into layers of pillar-layered MOFs for enhanced
 emission.
;
_journal_issue 66
_journal_name_full 'Chemical communications (Cambridge, England)'
_journal_page_first 8696
_journal_page_last 8699
_journal_paper_doi 10.1039/d4cc01831a
_journal_volume 60
_journal_year 2024
_chemical_formula_moiety '0.5(C176 H128 Cd8 N16 O40), 4(C3 H7 N O)'
_chemical_formula_sum 'C100 H92 Cd4 N12 O24'
_chemical_formula_weight 2295.45
_space_group_crystal_system monoclinic
_space_group_IT_number 15
_space_group_name_Hall '-C 2yc'
_space_group_name_H-M_alt 'C 1 2/c 1'
_atom_sites_solution_hydrogens mixed
_atom_sites_solution_primary dual
_audit_creation_date 2024-01-09
_audit_creation_method
;
Olex2 1.2
(compiled 2018.05.29 svn.r3508 for OlexSys, GUI svn.r5506)
;
_audit_update_record
;
2024-03-29 deposited with the CCDC.	2024-07-10 downloaded from the CCDC.
;
_cell_angle_alpha 90
_cell_angle_beta 91.710(3)
_cell_angle_gamma 90
_cell_formula_units_Z 2
_cell_length_a 26.2410(8)
_cell_length_b 7.6898(2)
_cell_length_c 23.0522(7)
_cell_measurement_reflns_used 8050
_cell_measurement_temperature 173(2)
_cell_measurement_theta_max 72.12
_cell_measurement_theta_min 3.37
_cell_volume 4649.6(2)
_computing_cell_refinement 'SAINT V8.38A (?, 2016)'
_computing_data_reduction 'SAINT V8.38A (?, 2016)'
_computing_molecular_graphics 'Olex2 (Dolomanov et al., 2009)'
_computing_publication_material 'Olex2 (Dolomanov et al., 2009)'
_computing_structure_refinement 'ShelXL (Sheldrick, 2015)'
_computing_structure_solution 'ShelXT (Sheldrick, 2015)'
_diffrn_ambient_temperature 173.0
_diffrn_measured_fraction_theta_full 1.000
_diffrn_measured_fraction_theta_max 0.995
_diffrn_measurement_device_type 'Bruker D8 Venture'
_diffrn_measurement_method '\f and \w scans'
_diffrn_radiation_type CuK\a
_diffrn_radiation_wavelength 1.54178
_diffrn_reflns_av_R_equivalents 0.0987
_diffrn_reflns_av_unetI/netI 0.0568
_diffrn_reflns_Laue_measured_fraction_full 1.000
_diffrn_reflns_Laue_measured_fraction_max 0.995
_diffrn_reflns_limit_h_max 32
_diffrn_reflns_limit_h_min -32
_diffrn_reflns_limit_k_max 9
_diffrn_reflns_limit_k_min -9
_diffrn_reflns_limit_l_max 24
_diffrn_reflns_limit_l_min -27
_diffrn_reflns_number 27449
_diffrn_reflns_point_group_measured_fraction_full 1.000
_diffrn_reflns_point_group_measured_fraction_max 0.995
_diffrn_reflns_theta_full 67.679
_diffrn_reflns_theta_max 72.116
_diffrn_reflns_theta_min 3.370
_diffrn_standards_number 0
_exptl_absorpt_coefficient_mu 7.933
_exptl_absorpt_correction_T_max 0.7536
_exptl_absorpt_correction_T_min 0.5385
_exptl_absorpt_correction_type multi-scan
_exptl_absorpt_process_details
'SADABS-2016/2 (Bruker,2016/2) was used for absorption correction. wR2(int) was 0.1163 before and 0.0788 after correction. The Ratio of minimum to maximum transmission is 0.7146. The \l/2 correction factor is Not present.'
_exptl_crystal_density_diffrn 1.640
_exptl_crystal_description block
_exptl_crystal_F_000 2320
_exptl_crystal_size_max 0.12
_exptl_crystal_size_mid 0.09
_exptl_crystal_size_min 0.08
_refine_diff_density_max 0.746
_refine_diff_density_min -0.609
_refine_diff_density_rms 0.114
_refine_ls_extinction_method none
_refine_ls_goodness_of_fit_ref 1.046
_refine_ls_hydrogen_treatment constr
_refine_ls_matrix_type full
_refine_ls_number_parameters 329
_refine_ls_number_reflns 4573
_refine_ls_number_restraints 0
_refine_ls_restrained_S_all 1.046
_refine_ls_R_factor_all 0.0559
_refine_ls_R_factor_gt 0.0430
_refine_ls_shift/su_max 0.001
_refine_ls_shift/su_mean 0.000
_refine_ls_structure_factor_coef Fsqd
_refine_ls_weighting_details 'w=1/[\s^2^(Fo^2^)+(0.0425P)^2^+14.1436P] where P=(Fo^2^+2Fc^2^)/3'
_refine_ls_weighting_scheme calc
_refine_ls_wR_factor_gt 0.0971
_refine_ls_wR_factor_ref 0.1047
_reflns_Friedel_coverage 0.000
_reflns_number_gt 3758
_reflns_number_total 4573
_reflns_threshold_expression 'I > 2\s(I)'
_cod_data_source_file d4cc01831a2.cif
_cod_data_source_block 4
_cod_depositor_comments 'Adding full bibliography for 7133350--7133354.cif.'
_cod_database_code 7133353
_shelx_shelxl_version_number 2019/2
_shelx_space_group_comment
;
The symmetry employed for this shelxl refinement is uniquely defined
by the following loop, which should always be used as a source of
symmetry information in preference to the above space-group names.
They are only intended as comments.
;
_shelx_estimated_absorpt_t_max 0.569
_shelx_estimated_absorpt_t_min 0.449
_olex2_refinement_description
;
1. Fixed Uiso
 At 1.2 times of:
  All C(H) groups, All C(H,H) groups
 At 1.5 times of:
  All C(H,H,H) groups, All O(H,H) groups
2. Others
 Sof(H24A)=Sof(H24B)=Sof(H24C)=Sof(H25)=Sof(O6A)=1-FVAR(1)
 Sof(H24)=Sof(H25A)=Sof(H25B)=Sof(H25C)=Sof(O6)=FVAR(1)
3.a Riding coordinates:
 O5(H5A,H5B)
3.b Secondary CH2 refined with riding coordinates:
 C22(H22A,H22B)
3.c Aromatic/amide H refined with riding coordinates:
 C3(H3), C4(H4), C6(H6), C7(H7), C11(H11), C12(H12), C14(H14), C15(H15),
 C17(H17), C18(H18), C20(H20), C21(H21), C24(H24), C25(H25)
3.d Idealised Me refined as rotating group:
 C23(H23A,H23B,H23C), C24(H24A,H24B,H24C), C25(H25A,H25B,H25C)
;
_olex2_submission_special_instructions 'No special instructions were received'

loop_
_space_group_symop_operation_xyz
'x, y, z'
'-x, y, -z+1/2'
'x+1/2, y+1/2, z'
'-x+1/2, y+1/2, -z+1/2'
'-x, -y, -z'
'x, -y, z-1/2'
'-x+1/2, -y+1/2, -z'
'x+1/2, -y+1/2, z-1/2'

loop_
_atom_site_label
_atom_site_type_symbol
_atom_site_fract_x
_atom_site_fract_y
_atom_site_fract_z
_atom_site_U_iso_or_equiv
_atom_site_adp_type
_atom_site_occupancy
_atom_site_site_symmetry_order
_atom_site_calc_flag
_atom_site_refinement_flags_posn
_atom_site_refinement_flags_adp
_atom_site_refinement_flags_occupancy
_atom_site_disorder_assembly
_atom_site_disorder_group
C1 C 0.37756(17) 0.4917(6) 0.3979(2) 0.0275(9) Uani 1 1 d . . . . .
C2 C 0.34952(16) 0.6457(5) 0.42093(19) 0.0237(8) Uani 1 1 d . . . . .
C3 C 0.33276(16) 0.6493(5) 0.4776(2) 0.0243(8) Uani 1 1 d . . . . .
H3 H 0.337455 0.549561 0.501529 0.029 Uiso 1 1 calc R . . . .
C4 C 0.30939(15) 0.7952(5) 0.50002(18) 0.0221(8) Uani 1 1 d . . . . .
H4 H 0.298340 0.794859 0.538887 0.027 Uiso 1 1 calc R . . . .
C5 C 0.30202(15) 0.9437(5) 0.46518(18) 0.0202(8) Uani 1 1 d . . . . .
C6 C 0.31752(16) 0.9395(5) 0.40757(19) 0.0230(8) Uani 1 1 d . . . . .
H6 H 0.311689 1.037334 0.383097 0.028 Uiso 1 1 calc R . . . .
C7 C 0.34146(16) 0.7924(6) 0.38606(19) 0.0249(8) Uani 1 1 d . . . . .
H7 H 0.352463 0.791693 0.347168 0.030 Uiso 1 1 calc R . . . .
C8 C 0.27610(15) 1.1032(5) 0.48565(18) 0.0196(8) Uani 1 1 d . . . . .
C9 C 0.22396(16) 1.3314(6) 0.45720(18) 0.0236(8) Uani 1 1 d . . . . .
C10 C 0.19546(16) 1.4108(5) 0.40656(17) 0.0213(8) Uani 1 1 d . . . . .
C11 C 0.14256(17) 1.4278(6) 0.40560(18) 0.0247(9) Uani 1 1 d . . . . .
H11 H 0.123904 1.396542 0.438713 0.030 Uiso 1 1 calc R . . . .
C12 C 0.11704(17) 1.4908(6) 0.35603(19) 0.0242(8) Uani 1 1 d . . . . .
H12 H 0.081002 1.502783 0.355691 0.029 Uiso 1 1 calc R . . . .
C13 C 0.14365(16) 1.5363(5) 0.30718(18) 0.0222(8) Uani 1 1 d . . . . .
C14 C 0.19633(18) 1.5159(6) 0.3080(2) 0.0299(10) Uani 1 1 d . . . . .
H14 H 0.214728 1.544305 0.274383 0.036 Uiso 1 1 calc R . . . .
C15 C 0.22231(17) 1.4551(6) 0.3569(2) 0.0288(9) Uani 1 1 d . . . . .
H15 H 0.258348 1.443140 0.356862 0.035 Uiso 1 1 calc R . . . .
C16 C 0.11676(17) 1.6009(5) 0.25345(19) 0.0244(9) Uani 1 1 d . . . . .
C17 C 0.47905(18) -0.1202(6) 0.3823(2) 0.0288(9) Uani 1 1 d . . . . .
H17 H 0.489862 -0.115192 0.343375 0.035 Uiso 1 1 calc R . . . .
C18 C 0.4936(2) -0.2620(6) 0.4158(2) 0.0347(10) Uani 1 1 d . . . . .
H18 H 0.514249 -0.351139 0.400370 0.042 Uiso 1 1 calc R . . . .
C19 C 0.4773(2) -0.2716(6) 0.4729(2) 0.0332(10) Uani 1 1 d . . . . .
C20 C 0.44787(18) -0.1383(6) 0.4928(2) 0.0274(9) Uani 1 1 d . . . . .
H20 H 0.435949 -0.141312 0.531343 0.033 Uiso 1 1 calc R . . . .
C21 C 0.43561(17) -0.0001(6) 0.4571(2) 0.0260(9) Uani 1 1 d . . . . .
H21 H 0.415754 0.092059 0.472036 0.031 Uiso 1 1 calc R . . . .
C22 C 0.4883(3) -0.4249(7) 0.5125(3) 0.0562(18) Uani 1 1 d . . . . .
H22A H 0.510685 -0.383944 0.545006 0.067 Uiso 1 1 calc R . . . .
H22B H 0.455744 -0.462021 0.529207 0.067 Uiso 1 1 calc R . . . .
Cd1 Cd 0.42660(2) 0.23399(3) 0.34441(2) 0.02175(11) Uani 1 1 d . . . . .
N1 N 0.25026(13) 1.1897(5) 0.44392(15) 0.0233(7) Uani 1 1 d . . . . .
N2 N 0.45065(14) 0.0096(5) 0.40186(16) 0.0232(7) Uani 1 1 d . . . . .
O1 O 0.39505(15) 0.5038(4) 0.34736(16) 0.0379(8) Uani 1 1 d . . . . .
O2 O 0.38296(16) 0.3588(4) 0.42799(17) 0.0427(9) Uani 1 1 d . . . . .
O3 O 0.14259(13) 1.6281(5) 0.20962(14) 0.0337(7) Uani 1 1 d . . . . .
O4 O 0.06947(12) 1.6289(5) 0.25325(14) 0.0311(7) Uani 1 1 d . . . . .
O5 O 0.51037(13) 0.2994(5) 0.33156(15) 0.0354(8) Uani 1 1 d . . . . .
H5A H 0.528523 0.204898 0.334155 0.053 Uiso 1 1 d R . . . .
H5B H 0.521583 0.363618 0.360305 0.053 Uiso 1 1 d R . . . .
C23 C 0.6869(3) 0.5351(9) 0.2794(4) 0.0639(19) Uani 1 1 d . . . . .
H23A H 0.682934 0.460164 0.245140 0.096 Uiso 1 1 calc GR . . . .
H23B H 0.714852 0.491144 0.304480 0.096 Uiso 1 1 calc GR . . . .
H23C H 0.694741 0.653876 0.267067 0.096 Uiso 1 1 calc GR . . . .
C24 C 0.5967(3) 0.6031(8) 0.2850(3) 0.0514(15) Uani 1 1 d . . . . .
H24A H 0.594897 0.728040 0.293028 0.077 Uiso 0.344(12) 1 calc GR . P A 2
H24B H 0.566550 0.545375 0.300201 0.077 Uiso 0.344(12) 1 calc GR . P A 2
H24C H 0.597673 0.584409 0.242984 0.077 Uiso 0.344(12) 1 calc GR . P A 2
H24 H 0.597597 0.644933 0.246260 0.062 Uiso 0.656(12) 1 calc R . P A 1
C25 C 0.6386(4) 0.4690(9) 0.3673(3) 0.064(2) Uani 1 1 d . . . . .
H25A H 0.622232 0.354422 0.366501 0.096 Uiso 0.656(12) 1 calc GR . P A 1
H25B H 0.619154 0.547978 0.391662 0.096 Uiso 0.656(12) 1 calc GR . P A 1
H25C H 0.673450 0.458150 0.383270 0.096 Uiso 0.656(12) 1 calc GR . P A 1
H25 H 0.668726 0.439805 0.388953 0.077 Uiso 0.344(12) 1 calc R . P A 2
N3 N 0.6398(2) 0.5351(7) 0.3112(2) 0.0510(13) Uani 1 1 d . . . . .
O6 O 0.5571(3) 0.6099(9) 0.3113(3) 0.059(2) Uani 0.656(12) 1 d . . P A 1
O6A O 0.5920(4) 0.4493(16) 0.3888(5) 0.045(4) Uani 0.344(12) 1 d . . P A 2

loop_
_atom_site_aniso_label
_atom_site_aniso_U_11
_atom_site_aniso_U_22
_atom_site_aniso_U_33
_atom_site_aniso_U_23
_atom_site_aniso_U_13
_atom_site_aniso_U_12
C1 0.025(2) 0.027(2) 0.030(2) -0.0083(17) -0.0085(17) 0.0028(17)
C2 0.024(2) 0.0199(19) 0.027(2) -0.0051(16) -0.0033(16) 0.0047(16)
C3 0.023(2) 0.0185(19) 0.031(2) 0.0011(16) -0.0032(16) 0.0041(16)
C4 0.0229(19) 0.023(2) 0.020(2) 0.0023(15) -0.0012(15) 0.0008(16)
C5 0.0216(19) 0.0181(18) 0.021(2) -0.0026(15) -0.0011(15) 0.0020(15)
C6 0.025(2) 0.0187(19) 0.025(2) 0.0005(15) -0.0007(16) 0.0055(16)
C7 0.027(2) 0.024(2) 0.024(2) -0.0034(16) 0.0010(16) 0.0042(17)
C8 0.0190(19) 0.0189(18) 0.021(2) 0.0028(15) 0.0018(15) 0.0057(15)
C9 0.0184(18) 0.033(2) 0.019(2) -0.0042(16) -0.0037(15) 0.0049(17)
C10 0.027(2) 0.0187(18) 0.018(2) 0.0001(14) -0.0040(16) 0.0037(16)
C11 0.028(2) 0.027(2) 0.019(2) 0.0031(16) -0.0001(16) 0.0070(17)
C12 0.024(2) 0.026(2) 0.022(2) 0.0013(16) -0.0020(16) 0.0015(16)
C13 0.026(2) 0.0174(18) 0.023(2) -0.0011(15) -0.0042(16) 0.0046(15)
C14 0.028(2) 0.037(2) 0.025(2) 0.0039(18) 0.0043(18) 0.0043(19)
C15 0.021(2) 0.040(3) 0.024(2) 0.0038(19) -0.0027(17) 0.0073(18)
C16 0.030(2) 0.0194(19) 0.023(2) 0.0002(15) -0.0027(17) 0.0001(16)
C17 0.031(2) 0.026(2) 0.030(2) 0.0003(17) 0.0026(18) 0.0047(18)
C18 0.046(3) 0.024(2) 0.034(3) -0.0014(18) 0.002(2) 0.012(2)
C19 0.053(3) 0.020(2) 0.026(2) -0.0023(17) -0.005(2) 0.002(2)
C20 0.034(2) 0.025(2) 0.023(2) 0.0018(16) -0.0017(17) -0.0019(18)
C21 0.025(2) 0.027(2) 0.026(2) -0.0033(16) -0.0004(17) 0.0020(17)
C22 0.107(6) 0.031(3) 0.030(3) 0.002(2) -0.004(3) 0.023(3)
Cd1 0.02474(15) 0.02173(15) 0.01860(16) -0.00291(11) -0.00235(10) 0.00406(12)
N1 0.0210(16) 0.0273(18) 0.0216(17) -0.0012(14) 0.0016(13) 0.0055(14)
N2 0.0220(17) 0.0207(17) 0.0268(19) 0.0013(13) -0.0010(14) 0.0034(14)
O1 0.050(2) 0.0258(16) 0.039(2) -0.0040(13) 0.0120(16) 0.0127(15)
O2 0.062(2) 0.0267(17) 0.040(2) 0.0033(14) 0.0099(17) 0.0233(17)
O3 0.0305(17) 0.049(2) 0.0215(16) 0.0080(14) -0.0001(13) 0.0055(15)
O4 0.0253(16) 0.0443(19) 0.0232(16) 0.0047(13) -0.0054(12) 0.0058(14)
O5 0.0290(16) 0.0398(19) 0.0378(19) -0.0062(15) 0.0063(14) -0.0065(14)
C23 0.060(4) 0.052(4) 0.080(5) -0.020(3) 0.020(4) -0.017(3)
C24 0.063(4) 0.040(3) 0.051(4) -0.004(3) 0.016(3) -0.008(3)
C25 0.103(6) 0.042(3) 0.047(4) -0.005(3) 0.009(4) -0.003(4)
N3 0.069(4) 0.043(3) 0.042(3) -0.014(2) 0.016(2) -0.012(2)
O6 0.058(4) 0.051(4) 0.070(5) -0.019(3) 0.025(4) -0.014(3)
O6A 0.043(7) 0.054(7) 0.039(7) -0.009(5) 0.015(5) 0.005(5)

loop_
_atom_type_symbol
_atom_type_description
_atom_type_scat_dispersion_real
_atom_type_scat_dispersion_imag
_atom_type_scat_source
C C 0.0181 0.0091 'International Tables Vol C Tables 4.2.6.8 and 6.1.1.4'
H H 0.0000 0.0000 'International Tables Vol C Tables 4.2.6.8 and 6.1.1.4'
Cd Cd 0.1185 4.6533 'International Tables Vol C Tables 4.2.6.8 and 6.1.1.4'
N N 0.0311 0.0180 'International Tables Vol C Tables 4.2.6.8 and 6.1.1.4'
O O 0.0492 0.0322 'International Tables Vol C Tables 4.2.6.8 and 6.1.1.4'

loop_
_geom_angle_atom_site_label_1
_geom_angle_atom_site_label_2
_geom_angle_atom_site_label_3
_geom_angle
_geom_angle_site_symmetry_1
_geom_angle_site_symmetry_3
_geom_angle_publ_flag
C2 C1 Cd1 173.2(3) . . ?
O1 C1 C2 117.5(4) . . ?
O1 C1 Cd1 56.0(2) . . ?
O2 C1 C2 120.1(4) . . ?
O2 C1 Cd1 66.4(2) . . ?
O2 C1 O1 122.4(4) . . ?
C3 C2 C1 121.3(4) . . ?
C3 C2 C7 118.5(4) . . ?
C7 C2 C1 120.1(4) . . ?
C2 C3 H3 119.3 . . ?
C4 C3 C2 121.4(4) . . ?
C4 C3 H3 119.3 . . ?
C3 C4 H4 120.0 . . ?
C3 C4 C5 120.0(4) . . ?
C5 C4 H4 120.0 . . ?
C4 C5 C8 123.1(4) . . ?
C6 C5 C4 118.9(4) . . ?
C6 C5 C8 117.9(4) . . ?
C5 C6 H6 119.9 . . ?
C7 C6 C5 120.2(4) . . ?
C7 C6 H6 119.9 . . ?
C2 C7 H7 119.6 . . ?
C6 C7 C2 120.9(4) . . ?
C6 C7 H7 119.6 . . ?
C9 C8 C5 127.2(4) 7_576 . ?
N1 C8 C5 114.2(4) . . ?
N1 C8 C9 118.7(4) . 7_576 ?
C8 C9 C10 124.7(4) 7_576 . ?
N1 C9 C8 121.5(4) . 7_576 ?
N1 C9 C10 113.9(4) . . ?
C11 C10 C9 121.7(4) . . ?
C11 C10 C15 119.2(4) . . ?
C15 C10 C9 118.9(4) . . ?
C10 C11 H11 120.0 . . ?
C10 C11 C12 120.0(4) . . ?
C12 C11 H11 120.0 . . ?
C11 C12 H12 119.6 . . ?
C13 C12 C11 120.8(4) . . ?
C13 C12 H12 119.6 . . ?
C12 C13 C14 119.0(4) . . ?
C12 C13 C16 121.4(4) . . ?
C14 C13 C16 119.6(4) . . ?
C13 C14 H14 119.5 . . ?
C15 C14 C13 121.0(4) . . ?
C15 C14 H14 119.5 . . ?
C10 C15 H15 120.0 . . ?
C14 C15 C10 120.0(4) . . ?
C14 C15 H15 120.0 . . ?
C13 C16 Cd1 176.0(3) . 4_565 ?
O3 C16 C13 118.2(4) . . ?
O3 C16 Cd1 59.1(2) . 4_565 ?
O3 C16 O4 121.7(4) . . ?
O4 C16 C13 120.1(4) . . ?
O4 C16 Cd1 62.7(2) . 4_565 ?
C18 C17 H17 118.3 . . ?
N2 C17 H17 118.3 . . ?
N2 C17 C18 123.3(4) . . ?
C17 C18 H18 120.6 . . ?
C17 C18 C19 118.7(4) . . ?
C19 C18 H18 120.6 . . ?
C18 C19 C22 123.4(5) . . ?
C20 C19 C18 117.9(4) . . ?
C20 C19 C22 118.6(5) . . ?
C19 C20 H20 120.0 . . ?
C19 C20 C21 120.0(4) . . ?
C21 C20 H20 120.0 . . ?
C20 C21 H21 118.7 . . ?
N2 C21 C20 122.6(4) . . ?
N2 C21 H21 118.7 . . ?
C19 C22 H22A 107.9 . . ?
C19 C22 H22B 107.9 . . ?
C22 C22 C19 117.5(6) 5_646 . ?
C22 C22 H22A 107.9 5_646 . ?
C22 C22 H22B 107.9 5_646 . ?
H22A C22 H22B 107.2 . . ?
C1 Cd1 C16 117.94(13) . 4_535 ?
N2 Cd1 C1 115.15(14) . . ?
N2 Cd1 C16 107.74(13) . 4_535 ?
N2 Cd1 O2 88.13(12) . . ?
N2 Cd1 O3 104.35(13) . 4_535 ?
N2 Cd1 O4 105.93(13) . 4_535 ?
N2 Cd1 O5 89.49(13) . . ?
O1 Cd1 C1 28.06(15) . . ?
O1 Cd1 C16 103.31(14) . 4_535 ?
O1 Cd1 N2 142.19(13) . . ?
O1 Cd1 O2 55.50(12) . . ?
O1 Cd1 O3 93.30(14) . 4_535 ?
O1 Cd1 O4 111.59(13) . 4_535 ?
O1 Cd1 O5 99.11(14) . . ?
O2 Cd1 C1 27.46(14) . . ?
O2 Cd1 C16 127.39(14) . 4_535 ?
O3 Cd1 C1 97.34(13) 4_535 . ?
O3 Cd1 C16 27.58(13) 4_535 4_535 ?
O3 Cd1 O2 100.49(14) 4_535 . ?
O3 Cd1 O4 55.39(11) 4_535 4_535 ?
O4 Cd1 C1 135.69(13) 4_535 . ?
O4 Cd1 C16 27.82(13) 4_535 4_535 ?
O4 Cd1 O2 154.07(13) 4_535 . ?
O5 Cd1 C1 111.95(13) . . ?
O5 Cd1 C16 111.02(13) . 4_535 ?
O5 Cd1 O2 119.15(14) . . ?
O5 Cd1 O3 138.52(12) . 4_535 ?
O5 Cd1 O4 83.33(12) . 4_535 ?
C9 N1 C8 119.8(4) . . ?
C17 N2 C21 117.4(4) . . ?
C17 N2 Cd1 121.6(3) . . ?
C21 N2 Cd1 120.9(3) . . ?
C1 O1 Cd1 96.0(3) . . ?
C1 O2 Cd1 86.1(3) . . ?
C16 O3 Cd1 93.3(3) . 4_565 ?
C16 O4 Cd1 89.5(3) . 4_565 ?
Cd1 O5 H5A 109.5 . . ?
Cd1 O5 H5B 109.3 . . ?
H5A O5 H5B 104.4 . . ?
H23A C23 H23B 109.5 . . ?
H23A C23 H23C 109.5 . . ?
H23B C23 H23C 109.5 . . ?
N3 C23 H23A 109.5 . . ?
N3 C23 H23B 109.5 . . ?
N3 C23 H23C 109.5 . . ?
H24A C24 H24B 109.5 . . ?
H24A C24 H24C 109.5 . . ?
H24B C24 H24C 109.5 . . ?
N3 C24 H24A 109.5 . . ?
N3 C24 H24B 109.5 . . ?
N3 C24 H24C 109.5 . . ?
N3 C24 H24 120.0 . . ?
O6 C24 H24 120.0 . . ?
O6 C24 N3 120.1(7) . . ?
H25A C25 H25B 109.5 . . ?
H25A C25 H25C 109.5 . . ?
H25B C25 H25C 109.5 . . ?
N3 C25 H25A 109.5 . . ?
N3 C25 H25B 109.5 . . ?
N3 C25 H25C 109.5 . . ?
N3 C25 H25 122.2 . . ?
O6A C25 H25 122.2 . . ?
O6A C25 N3 115.6(9) . . ?
C24 N3 C23 118.7(6) . . ?
C24 N3 C25 120.5(6) . . ?
C25 N3 C23 120.8(7) . . ?

loop_
_geom_bond_atom_site_label_1
_geom_bond_atom_site_label_2
_geom_bond_distance
_geom_bond_site_symmetry_2
_geom_bond_publ_flag
C1 C2 1.499(6) . ?
C1 Cd1 2.683(4) . ?
C1 O1 1.269(6) . ?
C1 O2 1.240(6) . ?
C2 C3 1.392(7) . ?
C2 C7 1.398(6) . ?
C3 H3 0.9500 . ?
C3 C4 1.385(6) . ?
C4 H4 0.9500 . ?
C4 C5 1.406(6) . ?
C5 C6 1.401(6) . ?
C5 C8 1.486(5) . ?
C6 H6 0.9500 . ?
C6 C7 1.393(6) . ?
C7 H7 0.9500 . ?
C8 C9 1.410(6) 7_576 ?
C8 N1 1.337(6) . ?
C9 C10 1.497(6) . ?
C9 N1 1.330(6) . ?
C10 C11 1.394(6) . ?
C10 C15 1.405(6) . ?
C11 H11 0.9500 . ?
C11 C12 1.394(6) . ?
C12 H12 0.9500 . ?
C12 C13 1.387(6) . ?
C13 C14 1.391(6) . ?
C13 C16 1.492(6) . ?
C14 H14 0.9500 . ?
C14 C15 1.381(7) . ?
C15 H15 0.9500 . ?
C16 Cd1 2.698(4) 4_565 ?
C16 O3 1.251(6) . ?
C16 O4 1.259(6) . ?
C17 H17 0.9500 . ?
C17 C18 1.384(7) . ?
C17 N2 1.333(6) . ?
C18 H18 0.9500 . ?
C18 C19 1.396(7) . ?
C19 C20 1.371(7) . ?
C19 C22 1.514(7) . ?
C20 H20 0.9500 . ?
C20 C21 1.377(6) . ?
C21 H21 0.9500 . ?
C21 N2 1.347(6) . ?
C22 C22 1.437(11) 5_646 ?
C22 H22A 0.9900 . ?
C22 H22B 0.9900 . ?
Cd1 N2 2.253(4) . ?
Cd1 O1 2.236(3) . ?
Cd1 O2 2.465(4) . ?
Cd1 O3 2.319(3) 4_535 ?
Cd1 O4 2.397(3) 4_535 ?
Cd1 O5 2.283(3) . ?
O5 H5A 0.8701 . ?
O5 H5B 0.8705 . ?
C23 H23A 0.9800 . ?
C23 H23B 0.9800 . ?
C23 H23C 0.9800 . ?
C23 N3 1.457(9) . ?
C24 H24A 0.9800 . ?
C24 H24B 0.9800 . ?
C24 H24C 0.9800 . ?
C24 H24 0.9500 . ?
C24 N3 1.371(10) . ?
C24 O6 1.219(9) . ?
C25 H25A 0.9800 . ?
C25 H25B 0.9800 . ?
C25 H25C 0.9800 . ?
C25 H25 0.9500 . ?
C25 N3 1.391(9) . ?
C25 O6A 1.341(14) . ?

loop_
_geom_hbond_atom_site_label_D
_geom_hbond_atom_site_label_H
_geom_hbond_atom_site_label_A
_geom_hbond_distance_DH
_geom_hbond_distance_HA
_geom_hbond_distance_DA
_geom_hbond_angle_DHA
_geom_hbond_site_symmetry_A
_geom_hbond_publ_flag
C18 H18 O6 0.95 2.39 3.130(8) 134.6 1_545 yes
C18 H18 O6A 0.95 2.57 3.476(12) 158.8 1_545 yes
C21 H21 O2 0.95 2.43 3.150(6) 131.9 . yes
O5 H5A O4 0.87 2.26 2.748(5) 115.6 3_535 yes
O5 H5B O6A 0.87 2.05 2.737(13) 135.0 . yes
C24 H24B O5 0.98 2.52 3.446(7) 158.2 . yes
C24 H24C O1 0.98 2.19 3.159(7) 171.2 2_655 yes

loop_
_geom_torsion_atom_site_label_1
_geom_torsion_atom_site_label_2
_geom_torsion_atom_site_label_3
_geom_torsion_atom_site_label_4
_geom_torsion
_geom_torsion_site_symmetry_1
_geom_torsion_site_symmetry_2
_geom_torsion_site_symmetry_3
_geom_torsion_site_symmetry_4
_geom_torsion_publ_flag
C1 C2 C3 C4 176.3(4) . . . . ?
C1 C2 C7 C6 -177.1(4) . . . . ?
C2 C1 O1 Cd1 -178.0(3) . . . . ?
C2 C1 O2 Cd1 178.2(4) . . . . ?
C2 C3 C4 C5 0.2(6) . . . . ?
C3 C2 C7 C6 0.4(7) . . . . ?
C3 C4 C5 C6 1.5(6) . . . . ?
C3 C4 C5 C8 178.4(4) . . . . ?
C4 C5 C6 C7 -2.3(6) . . . . ?
C4 C5 C8 C9 31.5(7) . . . 7_576 ?
C4 C5 C8 N1 -148.2(4) . . . . ?
C5 C6 C7 C2 1.3(7) . . . . ?
C5 C8 N1 C9 177.7(4) . . . . ?
C6 C5 C8 C9 -151.6(4) . . . 7_576 ?
C6 C5 C8 N1 28.7(5) . . . . ?
C7 C2 C3 C4 -1.2(7) . . . . ?
C8 C5 C6 C7 -179.3(4) . . . . ?
C8 C9 C10 C11 -60.4(6) 7_576 . . . ?
C8 C9 C10 C15 125.2(5) 7_576 . . . ?
C8 C9 N1 C8 2.1(7) 7_576 . . . ?
C9 C8 N1 C9 -2.1(7) 7_576 . . . ?
C9 C10 C11 C12 -175.4(4) . . . . ?
C9 C10 C15 C14 175.0(4) . . . . ?
C10 C9 N1 C8 -177.9(4) . . . . ?
C10 C11 C12 C13 0.3(7) . . . . ?
C11 C10 C15 C14 0.5(7) . . . . ?
C11 C12 C13 C14 0.9(7) . . . . ?
C11 C12 C13 C16 178.9(4) . . . . ?
C12 C13 C14 C15 -1.4(7) . . . . ?
C12 C13 C16 O3 -175.1(4) . . . . ?
C12 C13 C16 O4 5.9(6) . . . . ?
C13 C14 C15 C10 0.7(7) . . . . ?
C13 C16 O3 Cd1 -176.7(3) . . . 4_565 ?
C13 C16 O4 Cd1 176.8(3) . . . 4_565 ?
C14 C13 C16 O3 2.9(6) . . . . ?
C14 C13 C16 O4 -176.1(4) . . . . ?
C15 C10 C11 C12 -1.0(7) . . . . ?
C16 C13 C14 C15 -179.5(4) . . . . ?
C17 C18 C19 C20 -0.5(8) . . . . ?
C17 C18 C19 C22 176.5(6) . . . . ?
C18 C17 N2 C21 -0.1(7) . . . . ?
C18 C17 N2 Cd1 -178.5(4) . . . . ?
C18 C19 C20 C21 -0.5(7) . . . . ?
C18 C19 C22 C22 -7.2(13) . . . 5_646 ?
C19 C20 C21 N2 1.2(7) . . . . ?
C20 C19 C22 C22 169.8(9) . . . 5_646 ?
C20 C21 N2 C17 -0.9(7) . . . . ?
C20 C21 N2 Cd1 177.4(3) . . . . ?
C22 C19 C20 C21 -177.6(5) . . . . ?
N1 C9 C10 C11 119.6(4) . . . . ?
N1 C9 C10 C15 -54.8(6) . . . . ?
N2 C17 C18 C19 0.9(8) . . . . ?
O1 C1 C2 C3 -174.6(4) . . . . ?
O1 C1 C2 C7 2.8(6) . . . . ?
O1 C1 O2 Cd1 -1.8(5) . . . . ?
O2 C1 C2 C3 5.4(7) . . . . ?
O2 C1 C2 C7 -177.1(4) . . . . ?
O2 C1 O1 Cd1 2.0(5) . . . . ?
O3 C16 O4 Cd1 -2.2(4) . . . 4_565 ?
O4 C16 O3 Cd1 2.3(5) . . . 4_565 ?
O6 C24 N3 C23 -177.6(6) . . . . ?
O6 C24 N3 C25 1.8(10) . . . . ?
O6A C25 N3 C23 -169.5(8) . . . . ?
O6A C25 N3 C24 11.1(10) . . . . ?
